data_7033519
loop_
_publ_author_name
'Silva, Francisco'
'Campello, Maria Paula C.'
'Gano, Lurdes'
'Fernandes, C\'elia'
'Santos, Isabel C.'
'Santos, Isabel'
'Ascenso, Jos\'e R'
'Jo\~ao Ferreira, M'
'Paulo, Ant\'onio'

_publ_section_title
;
 Chemical, radiochemical and biological studies of new gallium(iii)
 complexes with hexadentate chelators.
;
_journal_issue 7
_journal_name_full 'Dalton transactions (Cambridge, England : 2003)'
_journal_page_first 3342
_journal_page_last 3355
_journal_paper_doi 10.1039/c4dt02274b
_journal_volume 44
_journal_year 2015
_chemical_formula_moiety 'C26 H33 Ga N5 O3, Cl O4, C H4 O'
_chemical_formula_sum 'C27 H37 Cl Ga N5 O8'
_chemical_formula_weight 664.79
_chemical_name_systematic
;
 ?
;
_space_group_IT_number 2
_symmetry_cell_setting triclinic
_symmetry_space_group_name_Hall '-P 1'
_symmetry_space_group_name_H-M 'P -1'
_atom_sites_solution_hydrogens geom
_atom_sites_solution_primary direct
_atom_sites_solution_secondary difmap
_audit_creation_method SHELXL-97
_cell_angle_alpha 78.3470(10)
_cell_angle_beta 80.9430(10)
_cell_angle_gamma 86.333(2)
_cell_formula_units_Z 2
_cell_length_a 8.3515(2)
_cell_length_b 9.8243(3)
_cell_length_c 18.2097(5)
_cell_measurement_reflns_used 4909
_cell_measurement_temperature 150(2)
_cell_measurement_theta_max 26.40
_cell_measurement_theta_min 2.47
_cell_volume 1444.23(7)
_computing_cell_refinement 'Bruker SMART, (Bruker, 2005)'
_computing_data_collection 'Bruker SMART, (Bruker, 2005)'
_computing_data_reduction 'Bruker SAINT, (Bruker, 2005)'
_computing_molecular_graphics ORTEP3(Farrugia,1997)
_computing_publication_material 'WinGX (Farrugia, 1999)'
_computing_structure_refinement 'SHELXL-97 (Sheldrick, 2008)'
_computing_structure_solution 'SIR97 (Altomare, 1999)'
_diffrn_ambient_temperature 150(2)
_diffrn_measured_fraction_theta_full 0.986
_diffrn_measured_fraction_theta_max 0.986
_diffrn_measurement_device_type 'Bruker APEX-II CCD'
_diffrn_measurement_method '\f and \w'
_diffrn_radiation_monochromator graphite
_diffrn_radiation_source 'fine-focus sealed tube'
_diffrn_radiation_type MoK\a
_diffrn_radiation_wavelength 0.71073
_diffrn_reflns_av_R_equivalents 0.0634
_diffrn_reflns_av_sigmaI/netI 0.0832
_diffrn_reflns_limit_h_max 9
_diffrn_reflns_limit_h_min -9
_diffrn_reflns_limit_k_max 11
_diffrn_reflns_limit_k_min -11
_diffrn_reflns_limit_l_max 20
_diffrn_reflns_limit_l_min -21
_diffrn_reflns_number 15192
_diffrn_reflns_theta_full 25.03
_diffrn_reflns_theta_max 25.03
_diffrn_reflns_theta_min 3.12
_exptl_absorpt_coefficient_mu 1.104
_exptl_absorpt_correction_T_max 0.9676
_exptl_absorpt_correction_T_min 0.8095
_exptl_absorpt_correction_type multi-scan
_exptl_absorpt_process_details '(SADABS; Sheldrick, 2005)'
_exptl_crystal_colour colourless
_exptl_crystal_density_diffrn 1.529
_exptl_crystal_density_method 'not measured'
_exptl_crystal_description PLATE
_exptl_crystal_F_000 692
_exptl_crystal_size_max 0.20
_exptl_crystal_size_mid 0.10
_exptl_crystal_size_min 0.03
_refine_diff_density_max 1.010
_refine_diff_density_min -0.909
_refine_diff_density_rms 0.113
_refine_ls_extinction_method none
_refine_ls_goodness_of_fit_ref 0.973
_refine_ls_hydrogen_treatment constr
_refine_ls_matrix_type full
_refine_ls_number_parameters 383
_refine_ls_number_reflns 5017
_refine_ls_number_restraints 0
_refine_ls_restrained_S_all 0.973
_refine_ls_R_factor_all 0.0746
_refine_ls_R_factor_gt 0.0437
_refine_ls_shift/su_max 0.000
_refine_ls_shift/su_mean 0.000
_refine_ls_structure_factor_coef Fsqd
_refine_ls_weighting_details 'calc w=1/[\s^2^(Fo^2^)+(0.0641P)^2^+0.0000P] where P=(Fo^2^+2Fc^2^)/3'
_refine_ls_weighting_scheme calc
_refine_ls_wR_factor_gt 0.1022
_refine_ls_wR_factor_ref 0.1121
_reflns_number_gt 3630
_reflns_number_total 5017
_reflns_threshold_expression >2\s(I)
_cod_data_source_file c4dt02274b2.cif
_cod_data_source_block gal1
_cod_depositor_comments 'Adding full bibliography for 7033519--7033522.cif.'
_cod_original_sg_symbol_H-M P-1
_cod_database_code 7033519

loop_
_symmetry_equiv_pos_as_xyz
'x, y, z'
'-x, -y, -z'

loop_
_atom_site_label
_atom_site_type_symbol
_atom_site_fract_x
_atom_site_fract_y
_atom_site_fract_z
_atom_site_U_iso_or_equiv
_atom_site_adp_type
_atom_site_occupancy
_atom_site_symmetry_multiplicity
_atom_site_calc_flag
_atom_site_refinement_flags
Ga1 Ga 0.37336(4) 0.35503(4) 0.25208(2) 0.01376(14) Uani 1 1 d .
Cl1 Cl 0.15069(10) 0.14980(8) 0.60143(5) 0.0183(2) Uani 1 1 d .
O2 O 0.4156(3) 0.5033(2) 0.16727(14) 0.0159(6) Uani 1 1 d .
O1 O 0.5585(3) 0.2489(2) 0.21693(14) 0.0158(6) Uani 1 1 d .
O3 O 0.2205(3) 0.2093(2) 0.06983(15) 0.0225(6) Uani 1 1 d .
O4 O 0.3255(3) 0.1540(3) 0.59082(15) 0.0246(6) Uani 1 1 d .
O5 O 0.0861(3) 0.2789(3) 0.56198(16) 0.0283(7) Uani 1 1 d .
O6 O 0.1054(3) 0.0364(3) 0.57098(17) 0.0322(7) Uani 1 1 d .
O7 O 0.0879(3) 0.1312(3) 0.68041(15) 0.0309(7) Uani 1 1 d .
O8 O 0.8651(3) 0.3637(3) 0.20661(17) 0.0297(7) Uani 1 1 d .
H8 H 0.8672 0.3012 0.1840 0.036 Uiso 1 1 d R
N3 N 0.1912(3) 0.4727(3) 0.29979(17) 0.0158(7) Uani 1 1 d .
N2 N 0.2633(3) 0.1943(3) 0.34401(17) 0.0166(7) Uani 1 1 d .
N1 N 0.2244(3) 0.2590(3) 0.19339(17) 0.0158(7) Uani 1 1 d .
H1A H 0.1395 0.3219 0.1853 0.019 Uiso 1 1 d R
N4 N 0.5174(3) 0.4072(3) 0.32628(17) 0.0158(7) Uani 1 1 d .
N5 N 0.5768(3) 0.3052(3) 0.37971(17) 0.0159(7) Uani 1 1 d .
C18 C 0.3150(4) 0.6065(3) 0.1422(2) 0.0160(8) Uani 1 1 d .
C17 C 0.3365(4) 0.6694(3) 0.0650(2) 0.0168(8) Uani 1 1 d .
H17 H 0.4188 0.6332 0.0312 0.020 Uiso 1 1 calc R
C16 C 0.2421(4) 0.7818(4) 0.0369(2) 0.0203(9) Uani 1 1 d .
H16 H 0.2577 0.8199 -0.0158 0.024 Uiso 1 1 calc R
C15 C 0.1227(4) 0.8405(4) 0.0857(2) 0.0216(9) Uani 1 1 d .
H15 H 0.0605 0.9208 0.0669 0.026 Uiso 1 1 calc R
C14 C 0.0978(4) 0.7795(4) 0.1612(2) 0.0203(9) Uani 1 1 d .
H14 H 0.0178 0.8192 0.1945 0.024 Uiso 1 1 calc R
C13 C 0.1871(4) 0.6599(3) 0.1908(2) 0.0164(8) Uani 1 1 d .
C12 C 0.1367(4) 0.5924(4) 0.2675(2) 0.0191(9) Uani 1 1 d .
H12 H 0.0566 0.6395 0.2973 0.023 Uiso 1 1 calc R
C11 C 0.1233(4) 0.4074(3) 0.3766(2) 0.0203(9) Uani 1 1 d .
H11A H 0.0169 0.4518 0.3921 0.024 Uiso 1 1 calc R
H11B H 0.1971 0.4163 0.4128 0.024 Uiso 1 1 calc R
C10 C 0.1039(4) 0.2551(4) 0.3752(2) 0.0195(8) Uani 1 1 d .
H10A H 0.0674 0.2036 0.4272 0.023 Uiso 1 1 calc R
H10B H 0.0210 0.2468 0.3432 0.023 Uiso 1 1 calc R
C9 C 0.2401(4) 0.0765(3) 0.3079(2) 0.0170(8) Uani 1 1 d .
H9B H 0.1729 0.0065 0.3446 0.020 Uiso 1 1 calc R
H9A H 0.3467 0.0317 0.2932 0.020 Uiso 1 1 calc R
C8 C 0.1576(4) 0.1258(3) 0.2382(2) 0.0187(8) Uani 1 1 d .
H8A H 0.1737 0.0543 0.2062 0.022 Uiso 1 1 calc R
H8B H 0.0396 0.1387 0.2540 0.022 Uiso 1 1 calc R
C7 C 0.3188(4) 0.2456(4) 0.1187(2) 0.0186(8) Uani 1 1 d .
H7 H 0.3689 0.3366 0.0943 0.022 Uiso 1 1 calc R
C6 C 0.4528(4) 0.1348(4) 0.1297(2) 0.0166(8) Uani 1 1 d .
C5 C 0.4651(4) 0.0224(4) 0.0938(2) 0.0200(9) Uani 1 1 d .
H5 H 0.3888 0.0148 0.0614 0.024 Uiso 1 1 calc R
C4 C 0.5860(4) -0.0791(4) 0.1043(2) 0.0233(9) Uani 1 1 d .
H4 H 0.5930 -0.1554 0.0790 0.028 Uiso 1 1 calc R
C3 C 0.6963(4) -0.0691(4) 0.1515(2) 0.0207(9) Uani 1 1 d .
H3 H 0.7795 -0.1389 0.1589 0.025 Uiso 1 1 calc R
C2 C 0.6867(4) 0.0417(4) 0.1878(2) 0.0196(9) Uani 1 1 d .
H2 H 0.7644 0.0483 0.2197 0.023 Uiso 1 1 calc R
C1 C 0.5639(4) 0.1449(3) 0.1785(2) 0.0158(8) Uani 1 1 d .
C19 C 0.3572(4) 0.1428(4) 0.4088(2) 0.0198(8) Uani 1 1 d .
H19A H 0.3360 0.0432 0.4288 0.024 Uiso 1 1 calc R
H19B H 0.3178 0.1942 0.4500 0.024 Uiso 1 1 calc R
C20 C 0.5391(4) 0.1600(3) 0.3866(2) 0.0176(8) Uani 1 1 d .
H20A H 0.5970 0.1009 0.4255 0.021 Uiso 1 1 calc R
H20B H 0.5755 0.1302 0.3377 0.021 Uiso 1 1 calc R
C21 C 0.6470(4) 0.3610(4) 0.4279(2) 0.0185(8) Uani 1 1 d .
C22 C 0.6352(4) 0.5035(4) 0.4042(2) 0.0194(9) Uani 1 1 d .
H22 H 0.6755 0.5715 0.4264 0.023 Uiso 1 1 calc R
C23 C 0.5526(4) 0.5288(3) 0.3413(2) 0.0172(8) Uani 1 1 d .
C24 C 0.7119(4) 0.2763(4) 0.4951(2) 0.0212(9) Uani 1 1 d .
H24A H 0.6215 0.2433 0.5347 0.032 Uiso 1 1 calc R
H24B H 0.7811 0.3335 0.5145 0.032 Uiso 1 1 calc R
H24C H 0.7757 0.1964 0.4802 0.032 Uiso 1 1 calc R
C25 C 0.5068(5) 0.6666(3) 0.2962(2) 0.0229(9) Uani 1 1 d .
H25A H 0.5131 0.6596 0.2429 0.034 Uiso 1 1 calc R
H25B H 0.5815 0.7366 0.3004 0.034 Uiso 1 1 calc R
H25C H 0.3958 0.6938 0.3157 0.034 Uiso 1 1 calc R
C26 C 0.1216(5) 0.3219(4) 0.0369(3) 0.0358(11) Uani 1 1 d .
H26A H 0.0367 0.3465 0.0761 0.054 Uiso 1 1 calc R
H26B H 0.0714 0.2939 -0.0027 0.054 Uiso 1 1 calc R
H26C H 0.1887 0.4024 0.0146 0.054 Uiso 1 1 calc R
C27 C 0.8304(5) 0.5050(4) 0.1744(3) 0.0369(11) Uani 1 1 d .
H27A H 0.8093 0.5595 0.2146 0.055 Uiso 1 1 calc R
H27B H 0.7346 0.5105 0.1489 0.055 Uiso 1 1 calc R
H27C H 0.9234 0.5422 0.1376 0.055 Uiso 1 1 calc R

loop_
_atom_site_aniso_label
_atom_site_aniso_U_11
_atom_site_aniso_U_22
_atom_site_aniso_U_33
_atom_site_aniso_U_23
_atom_site_aniso_U_13
_atom_site_aniso_U_12
Ga1 0.0097(2) 0.0161(2) 0.0166(3) -0.00619(17) -0.00181(17) 0.00040(15)
Cl1 0.0156(5) 0.0198(4) 0.0207(6) -0.0077(4) -0.0011(4) -0.0016(4)
O2 0.0115(13) 0.0189(12) 0.0183(15) -0.0065(11) -0.0020(11) 0.0015(10)
O1 0.0103(13) 0.0178(12) 0.0214(16) -0.0081(11) -0.0037(11) 0.0002(10)
O3 0.0192(14) 0.0271(14) 0.0270(17) -0.0124(12) -0.0139(12) 0.0041(11)
O4 0.0137(14) 0.0274(14) 0.0353(18) -0.0113(13) -0.0042(12) -0.0027(11)
O5 0.0254(15) 0.0285(15) 0.0309(18) 0.0010(13) -0.0131(13) -0.0003(12)
O6 0.0233(15) 0.0336(15) 0.045(2) -0.0243(14) 0.0054(14) -0.0107(12)
O7 0.0335(17) 0.0395(16) 0.0166(17) -0.0062(13) 0.0042(13) 0.0047(13)
O8 0.0169(14) 0.0259(14) 0.048(2) -0.0112(13) -0.0061(13) 0.0020(11)
N3 0.0144(16) 0.0178(15) 0.0157(19) -0.0053(13) -0.0001(13) -0.0021(12)
N2 0.0158(16) 0.0161(15) 0.0192(19) -0.0075(13) -0.0013(14) -0.0009(12)
N1 0.0109(16) 0.0191(15) 0.0197(19) -0.0081(13) -0.0040(13) 0.0010(12)
N4 0.0173(17) 0.0146(14) 0.0147(18) -0.0016(13) -0.0026(14) 0.0004(12)
N5 0.0146(16) 0.0180(15) 0.0165(19) -0.0034(13) -0.0058(13) -0.0008(12)
C18 0.0121(19) 0.0139(17) 0.023(2) -0.0040(16) -0.0057(16) -0.0014(14)
C17 0.0119(19) 0.0210(18) 0.018(2) -0.0055(16) -0.0021(16) -0.0019(15)
C16 0.017(2) 0.0243(19) 0.020(2) -0.0008(17) -0.0069(17) -0.0040(16)
C15 0.016(2) 0.0222(19) 0.027(3) -0.0018(18) -0.0091(18) 0.0020(15)
C14 0.015(2) 0.0210(19) 0.026(3) -0.0065(17) -0.0042(17) 0.0002(15)
C13 0.0120(19) 0.0185(18) 0.020(2) -0.0058(16) -0.0051(16) -0.0009(15)
C12 0.015(2) 0.0208(19) 0.024(3) -0.0105(17) -0.0061(17) 0.0039(15)
C11 0.019(2) 0.0203(18) 0.020(2) -0.0048(17) 0.0006(17) 0.0015(15)
C10 0.015(2) 0.028(2) 0.017(2) -0.0086(17) 0.0023(16) -0.0015(16)
C9 0.0113(19) 0.0176(18) 0.021(2) -0.0048(16) 0.0026(16) -0.0038(15)
C8 0.0104(19) 0.0224(19) 0.024(2) -0.0086(17) 0.0008(17) -0.0019(15)
C7 0.0132(19) 0.0242(19) 0.020(2) -0.0068(17) -0.0057(17) 0.0019(15)
C6 0.0090(18) 0.0211(18) 0.018(2) -0.0044(16) 0.0024(16) -0.0001(15)
C5 0.0125(19) 0.026(2) 0.022(2) -0.0088(17) 0.0011(17) -0.0035(15)
C4 0.019(2) 0.0215(19) 0.031(3) -0.0126(18) -0.0004(18) 0.0026(16)
C3 0.013(2) 0.0194(18) 0.028(3) -0.0035(17) -0.0006(17) 0.0033(15)
C2 0.0113(19) 0.0228(19) 0.026(2) -0.0057(17) -0.0056(17) 0.0004(15)
C1 0.0103(19) 0.0193(18) 0.017(2) -0.0056(16) 0.0036(16) -0.0001(14)
C19 0.017(2) 0.0206(18) 0.021(2) -0.0011(16) -0.0020(17) -0.0034(15)
C20 0.0165(19) 0.0144(17) 0.024(2) -0.0046(16) -0.0090(17) 0.0007(14)
C21 0.0105(19) 0.0247(19) 0.021(2) -0.0063(17) -0.0005(16) -0.0017(15)
C22 0.018(2) 0.0217(19) 0.021(2) -0.0071(17) -0.0046(17) -0.0046(15)
C23 0.0105(19) 0.0176(18) 0.024(2) -0.0062(16) -0.0001(16) -0.0021(14)
C24 0.019(2) 0.0246(19) 0.024(2) -0.0076(17) -0.0103(18) -0.0025(16)
C25 0.024(2) 0.0188(19) 0.027(3) -0.0039(17) -0.0087(18) -0.0040(16)
C26 0.031(3) 0.048(3) 0.035(3) -0.015(2) -0.021(2) 0.011(2)
C27 0.020(2) 0.036(2) 0.053(3) -0.005(2) -0.004(2) -0.0048(19)

loop_
_atom_type_symbol
_atom_type_description
_atom_type_scat_dispersion_real
_atom_type_scat_dispersion_imag
_atom_type_scat_source
C C 0.0033 0.0016 'International Tables Vol C Tables 4.2.6.8 and 6.1.1.4'
H H 0.0000 0.0000 'International Tables Vol C Tables 4.2.6.8 and 6.1.1.4'
N N 0.0061 0.0033 'International Tables Vol C Tables 4.2.6.8 and 6.1.1.4'
O O 0.0106 0.0060 'International Tables Vol C Tables 4.2.6.8 and 6.1.1.4'
Cl Cl 0.1484 0.1585 'International Tables Vol C Tables 4.2.6.8 and 6.1.1.4'
Ga Ga 0.2307 1.6083 'International Tables Vol C Tables 4.2.6.8 and 6.1.1.4'

loop_
_geom_angle_atom_site_label_1
_geom_angle_atom_site_label_2
_geom_angle_atom_site_label_3
_geom_angle
O2 Ga1 O1 92.20(10)
O2 Ga1 N3 89.95(11)
O1 Ga1 N3 172.86(11)
O2 Ga1 N4 101.14(11)
O1 Ga1 N4 85.86(10)
N3 Ga1 N4 87.04(11)
O2 Ga1 N1 91.10(11)
O1 Ga1 N1 90.77(10)
N3 Ga1 N1 96.00(11)
N4 Ga1 N1 167.40(11)
O2 Ga1 N2 165.87(10)
O1 Ga1 N2 98.12(10)
N3 Ga1 N2 80.99(11)
N4 Ga1 N2 89.26(11)
N1 Ga1 N2 79.19(11)
O7 Cl1 O6 109.84(17)
O7 Cl1 O5 109.41(16)
O6 Cl1 O5 109.56(17)
O7 Cl1 O4 109.93(17)
O6 Cl1 O4 108.96(15)
O5 Cl1 O4 109.13(16)
C18 O2 Ga1 128.0(2)
C1 O1 Ga1 128.1(2)
C7 O3 C26 114.0(3)
C27 O8 H8 123.4
C12 N3 C11 121.4(3)
C12 N3 Ga1 125.7(3)
C11 N3 Ga1 112.9(2)
C9 N2 C10 111.3(3)
C9 N2 C19 108.9(3)
C10 N2 C19 107.9(3)
C9 N2 Ga1 105.4(2)
C10 N2 Ga1 106.3(2)
C19 N2 Ga1 117.0(2)
C8 N1 C7 113.5(3)
C8 N1 Ga1 113.3(2)
C7 N1 Ga1 108.0(2)
C8 N1 H1A 108.5
C7 N1 H1A 108.5
Ga1 N1 H1A 104.5
C23 N4 N5 106.4(3)
C23 N4 Ga1 132.7(2)
N5 N4 Ga1 120.2(2)
C21 N5 N4 111.0(3)
C21 N5 C20 127.4(3)
N4 N5 C20 120.8(3)
O2 C18 C17 119.7(3)
O2 C18 C13 122.7(3)
C17 C18 C13 117.6(3)
C16 C17 C18 122.0(3)
C16 C17 H17 119.0
C18 C17 H17 119.0
C17 C16 C15 120.4(4)
C17 C16 H16 119.8
C15 C16 H16 119.8
C14 C15 C16 118.5(3)
C14 C15 H15 120.7
C16 C15 H15 120.7
C15 C14 C13 122.2(3)
C15 C14 H14 118.9
C13 C14 H14 118.9
C14 C13 C18 118.9(3)
C14 C13 C12 117.9(3)
C18 C13 C12 123.0(3)
N3 C12 C13 125.4(3)
N3 C12 H12 117.3
C13 C12 H12 117.3
N3 C11 C10 106.3(3)
N3 C11 H11A 110.5
C10 C11 H11A 110.5
N3 C11 H11B 110.5
C10 C11 H11B 110.5
H11A C11 H11B 108.7
N2 C10 C11 109.3(3)
N2 C10 H10A 109.8
C11 C10 H10A 109.8
N2 C10 H10B 109.8
C11 C10 H10B 109.8
H10A C10 H10B 108.3
N2 C9 C8 110.7(3)
N2 C9 H9B 109.5
C8 C9 H9B 109.5
N2 C9 H9A 109.5
C8 C9 H9A 109.5
H9B C9 H9A 108.1
N1 C8 C9 111.0(3)
N1 C8 H8A 109.4
C9 C8 H8A 109.4
N1 C8 H8B 109.4
C9 C8 H8B 109.4
H8A C8 H8B 108.0
O3 C7 N1 112.0(3)
O3 C7 C6 108.5(3)
N1 C7 C6 109.9(3)
O3 C7 H7 108.8
N1 C7 H7 108.8
C6 C7 H7 108.8
C5 C6 C1 119.4(3)
C5 C6 C7 121.2(3)
C1 C6 C7 119.4(3)
C4 C5 C6 121.3(3)
C4 C5 H5 119.4
C6 C5 H5 119.4
C3 C4 C5 119.6(3)
C3 C4 H4 120.2
C5 C4 H4 120.2
C4 C3 C2 120.2(3)
C4 C3 H3 119.9
C2 C3 H3 119.9
C3 C2 C1 121.0(3)
C3 C2 H2 119.5
C1 C2 H2 119.5
O1 C1 C2 118.2(3)
O1 C1 C6 123.3(3)
C2 C1 C6 118.5(3)
N2 C19 C20 113.2(3)
N2 C19 H19A 108.9
C20 C19 H19A 108.9
N2 C19 H19B 108.9
C20 C19 H19B 108.9
H19A C19 H19B 107.8
N5 C20 C19 109.6(3)
N5 C20 H20A 109.8
C19 C20 H20A 109.8
N5 C20 H20B 109.8
C19 C20 H20B 109.8
H20A C20 H20B 108.2
N5 C21 C22 106.4(3)
N5 C21 C24 123.2(3)
C22 C21 C24 130.3(3)
C21 C22 C23 107.0(3)
C21 C22 H22 126.5
C23 C22 H22 126.5
N4 C23 C22 109.1(3)
N4 C23 C25 123.3(3)
C22 C23 C25 127.7(3)
C21 C24 H24A 109.5
C21 C24 H24B 109.5
H24A C24 H24B 109.5
C21 C24 H24C 109.5
H24A C24 H24C 109.5
H24B C24 H24C 109.5
C23 C25 H25A 109.5
C23 C25 H25B 109.5
H25A C25 H25B 109.5
C23 C25 H25C 109.5
H25A C25 H25C 109.5
H25B C25 H25C 109.5
O3 C26 H26A 109.5
O3 C26 H26B 109.5
H26A C26 H26B 109.5
O3 C26 H26C 109.5
H26A C26 H26C 109.5
H26B C26 H26C 109.5
O8 C27 H27A 109.5
O8 C27 H27B 109.5
H27A C27 H27B 109.5
O8 C27 H27C 109.5
H27A C27 H27C 109.5
H27B C27 H27C 109.5

loop_
_geom_bond_atom_site_label_1
_geom_bond_atom_site_label_2
_geom_bond_distance
Ga1 O2 1.902(2)
Ga1 O1 1.908(2)
Ga1 N3 2.042(3)
Ga1 N4 2.099(3)
Ga1 N1 2.135(3)
Ga1 N2 2.185(3)
Cl1 O7 1.430(3)
Cl1 O6 1.436(3)
Cl1 O5 1.443(3)
Cl1 O4 1.445(3)
O2 C18 1.329(4)
O1 C1 1.345(4)
O3 C7 1.410(4)
O3 C26 1.427(4)
O8 C27 1.424(5)
O8 H8 0.8027
N3 C12 1.293(4)
N3 C11 1.458(5)
N2 C9 1.478(4)
N2 C10 1.500(4)
N2 C19 1.504(4)
N1 C8 1.485(4)
N1 C7 1.487(5)
N1 H1A 0.9200
N4 C23 1.339(4)
N4 N5 1.375(4)
N5 C21 1.347(4)
N5 C20 1.457(4)
C18 C17 1.405(5)
C18 C13 1.420(5)
C17 C16 1.374(5)
C17 H17 0.9500
C16 C15 1.404(5)
C16 H16 0.9500
C15 C14 1.372(5)
C15 H15 0.9500
C14 C13 1.410(5)
C14 H14 0.9500
C13 C12 1.430(5)
C12 H12 0.9500
C11 C10 1.522(5)
C11 H11A 0.9900
C11 H11B 0.9900
C10 H10A 0.9900
C10 H10B 0.9900
C9 C8 1.519(5)
C9 H9B 0.9900
C9 H9A 0.9900
C8 H8A 0.9900
C8 H8B 0.9900
C7 C6 1.518(5)
C7 H7 1.0000
C6 C5 1.383(5)
C6 C1 1.403(5)
C5 C4 1.380(5)
C5 H5 0.9500
C4 C3 1.376(5)
C4 H4 0.9500
C3 C2 1.376(5)
C3 H3 0.9500
C2 C1 1.400(5)
C2 H2 0.9500
C19 C20 1.520(5)
C19 H19A 0.9900
C19 H19B 0.9900
C20 H20A 0.9900
C20 H20B 0.9900
C21 C22 1.381(5)
C21 C24 1.490(5)
C22 C23 1.400(5)
C22 H22 0.9500
C23 C25 1.496(5)
C24 H24A 0.9800
C24 H24B 0.9800
C24 H24C 0.9800
C25 H25A 0.9800
C25 H25B 0.9800
C25 H25C 0.9800
C26 H26A 0.9800
C26 H26B 0.9800
C26 H26C 0.9800
C27 H27A 0.9800
C27 H27B 0.9800
C27 H27C 0.9800
